data_7223766
loop_
_publ_author_name
'Tominaka, Satoshi'
'Yeung, Hamish H.-M.'
'Henke, Sebastian'
'Cheetham, Anthony K.'

_publ_section_title
;
 Coordination environments and \p-conjugation in dense lithium
 coordination polymers
;
_journal_issue 3
_journal_name_full CrystEngComm
_journal_page_first 398
_journal_paper_doi 10.1039/C5CE01658D
_journal_volume 18
_journal_year 2016
_chemical_formula_moiety 'C14 H7 N O5'
_chemical_formula_sum 'C14 H7 N O5'
_chemical_formula_weight 269.21
_chemical_name_systematic 1-Hyrdoxy-4-nitiroanthraquinone
_chemical_properties_physical 'Air-sensitive, Moisture-sensitive, Heat-sensitive'
_space_group_crystal_system monoclinic
_space_group_IT_number 14
_space_group_name_Hall '-P 2yn'
_space_group_name_H-M_alt 'P 1 21/n 1'
_symmetry_space_group_name_Hall '-P 2yn'
_symmetry_space_group_name_H-M 'P 1 21/n 1'
_atom_sites_solution_hydrogens geom
_atom_sites_solution_primary direct
_atom_sites_solution_secondary difmap
_audit_creation_date 2015-08-17
_audit_creation_method
;
Olex2 1.2
(compiled 2015.01.26 svn.r3150 for OlexSys, GUI svn.r4998)
;
_audit_update_record
;
2015-08-17 deposited with the CCDC.
2015-10-06 downloaded from the CCDC.
;
_cell_angle_alpha 90.00
_cell_angle_beta 89.137(2)
_cell_angle_gamma 90.00
_cell_formula_units_Z 4
_cell_length_a 7.3423(2)
_cell_length_b 10.0879(2)
_cell_length_c 14.4961(3)
_cell_measurement_reflns_used 12235
_cell_measurement_temperature 120
_cell_measurement_theta_max 71.1520
_cell_measurement_theta_min 5.3160
_cell_volume 1073.58(4)
_computing_cell_refinement
;
CrysAlisPro, Agilent Technologies,
Version 1.171.36.28 (release 01-02-2013 CrysAlis171 .NET)
(compiled Feb  1 2013,16:14:44)
;
_computing_data_collection
;
CrysAlisPro, Agilent Technologies,
Version 1.171.36.28 (release 01-02-2013 CrysAlis171 .NET)
(compiled Feb  1 2013,16:14:44)
;
_computing_data_reduction
;
CrysAlisPro, Agilent Technologies,
Version 1.171.36.28 (release 01-02-2013 CrysAlis171 .NET)
(compiled Feb  1 2013,16:14:44)
;
_computing_molecular_graphics 'Olex2 (Dolomanov et al., 2009)'
_computing_publication_material 'Olex2 (Dolomanov et al., 2009)'
_computing_structure_refinement 'ShelXL (Sheldrick, 2008)'
_computing_structure_solution 'ShelXS (Sheldrick, 2008)'
_diffrn_ambient_temperature 293.15
_diffrn_detector_area_resol_mean 16.1183
_diffrn_measured_fraction_theta_full 0.990
_diffrn_measured_fraction_theta_max 0.990
_diffrn_measurement_details
;
  1 omega   -4.00   22.00   1.0000    1.0000
omega____ theta____ kappa____ phi______ frames
    -        0.0000  -57.0000    0.0000 26

  2 omega  -69.00  -34.00   1.0000    1.0000
omega____ theta____ kappa____ phi______ frames
    -        0.0000  -57.0000    0.0000 35

  3 omega   36.00   68.00   1.0000    1.0000
omega____ theta____ kappa____ phi______ frames
    -        0.0000 -178.0000 -180.0000 32

  4 omega  -85.00  -26.00   1.0000    2.5400
omega____ theta____ kappa____ phi______ frames
    -      -54.7500  125.0000    0.0000 59

  5 omega    8.00  120.00   1.0000    2.5400
omega____ theta____ kappa____ phi______ frames
    -       54.7500   19.0000 -120.0000 112

  6 omega  128.00  173.00   1.0000    2.5400
omega____ theta____ kappa____ phi______ frames
    -      109.5000   25.0000   30.0000 45

  7 omega   92.00  177.00   1.0000    2.5400
omega____ theta____ kappa____ phi______ frames
    -      109.5000   63.0000  -60.0000 85

  8 omega   37.00   71.00   1.0000    2.5400
omega____ theta____ kappa____ phi______ frames
    -      109.5000  -25.0000 -180.0000 34

  9 omega   70.00  101.00   1.0000    2.5400
omega____ theta____ kappa____ phi______ frames
    -      109.5000  -91.0000  120.0000 31

 10 omega   37.00   66.00   1.0000    2.5400
omega____ theta____ kappa____ phi______ frames
    -      109.5000  -91.0000  120.0000 29

 11 omega   40.00   90.00   1.0000    2.5400
omega____ theta____ kappa____ phi______ frames
    -      109.5000 -111.0000   90.0000 50

 12 omega   43.00   76.00   1.0000    2.5400
omega____ theta____ kappa____ phi______ frames
    -      109.5000  -50.0000   90.0000 33

 13 omega   39.00   72.00   1.0000    2.5400
omega____ theta____ kappa____ phi______ frames
    -      109.5000  -25.0000 -150.0000 33

 14 omega   36.00   61.00   1.0000    2.5400
omega____ theta____ kappa____ phi______ frames
    -      109.5000 -111.0000  -60.0000 25

 15 omega   32.00   78.00   1.0000    1.0000
omega____ theta____ kappa____ phi______ frames
    -        0.0000 -178.0000  -60.0000 46

 16 omega  -22.00   69.00   1.0000    1.0000
omega____ theta____ kappa____ phi______ frames
    -        0.0000   57.0000  -30.0000 91

 17 omega -125.00  -77.00   1.0000    2.5400
omega____ theta____ kappa____ phi______ frames
    -      -54.7500 -153.0000  132.0000 48

 18 omega   23.00  126.00   1.0000    2.5400
omega____ theta____ kappa____ phi______ frames
    -       54.7500   77.0000    0.0000 103

 19 omega   23.00  126.00   1.0000    2.5400
omega____ theta____ kappa____ phi______ frames
    -       54.7500   77.0000  -90.0000 103

 20 omega   23.00  126.00   1.0000    2.5400
omega____ theta____ kappa____ phi______ frames
    -       54.7500   77.0000   90.0000 103

 21 omega -148.00 -100.00   1.0000    2.5400
omega____ theta____ kappa____ phi______ frames
    -      -75.0000  -91.0000   30.0000 48

 22 omega   39.00   83.00   1.0000    2.5400
omega____ theta____ kappa____ phi______ frames
    -      109.5000  -50.0000  -90.0000 44

 23 omega   37.00  178.00   1.0000    2.5400
omega____ theta____ kappa____ phi______ frames
    -      109.5000   12.0000   90.0000 141

 24 omega   37.00  149.00   1.0000    2.5400
omega____ theta____ kappa____ phi______ frames
    -      109.5000  -91.0000 -120.0000 112

 25 omega   39.00   83.00   1.0000    2.5400
omega____ theta____ kappa____ phi______ frames
    -      109.5000  -50.0000  150.0000 44

 26 omega   35.00   72.00   1.0000    2.5400
omega____ theta____ kappa____ phi______ frames
    -      109.5000  -25.0000  -30.0000 37

 27 omega   82.00  178.00   1.0000    2.5400
omega____ theta____ kappa____ phi______ frames
    -      109.5000   37.0000  150.0000 96

 28 omega   86.00  178.00   1.0000    2.5400
omega____ theta____ kappa____ phi______ frames
    -      109.5000   50.0000 -120.0000 92

 29 omega  -27.00   73.00   1.0000    1.0000
omega____ theta____ kappa____ phi______ frames
    -        0.0000   37.0000  -90.0000 100

 30 omega  -25.00   44.00   1.0000    1.0000
omega____ theta____ kappa____ phi______ frames
    -        0.0000  -99.0000  150.0000 69

 31 omega -125.00  -77.00   1.0000    2.5400
omega____ theta____ kappa____ phi______ frames
    -      -54.7500 -153.0000 -173.0000 48

 32 omega -126.00  -23.00   1.0000    2.5400
omega____ theta____ kappa____ phi______ frames
    -      -54.7500  -77.0000 -180.0000 103

 33 omega   33.00  124.00   1.0000    2.5400
omega____ theta____ kappa____ phi______ frames
    -       54.7500   57.0000   60.0000 91

 34 omega  -18.00   85.00   1.0000    2.5400
omega____ theta____ kappa____ phi______ frames
    -       54.7500  -99.0000  120.0000 103

 35 omega -146.00  -43.00   1.0000    2.5400
omega____ theta____ kappa____ phi______ frames
    -      -75.0000  -77.0000  -30.0000 103

 36 omega -145.00  -46.00   1.0000    2.5400
omega____ theta____ kappa____ phi______ frames
    -      -75.0000  -73.0000 -108.8823 99

 37 omega -146.00  -43.00   1.0000    2.5400
omega____ theta____ kappa____ phi______ frames
    -      -75.0000  -77.0000  150.0000 103

 38 omega   37.00   71.00   1.0000    2.5400
omega____ theta____ kappa____ phi______ frames
    -      109.5000  -37.0000   30.0000 34

 39 omega   78.00  178.00   1.0000    2.5400
omega____ theta____ kappa____ phi______ frames
    -      109.5000   77.0000 -180.0000 100

 40 omega   85.00  177.00   1.0000    2.5400
omega____ theta____ kappa____ phi______ frames
    -      109.5000   63.0000   90.0000 92

 41 omega   78.00  178.00   1.0000    2.5400
omega____ theta____ kappa____ phi______ frames
    -      109.5000   77.0000  -30.0000 100

 42 omega   78.00  178.00   1.0000    2.5400
omega____ theta____ kappa____ phi______ frames
    -      109.5000   77.0000  -90.0000 100

 43 omega   32.00   78.00   1.0000    1.0000
omega____ theta____ kappa____ phi______ frames
    -        0.0000 -178.0000    0.0000 46

 44 omega  -69.00   22.00   1.0000    1.0000
omega____ theta____ kappa____ phi______ frames
    -        0.0000  -57.0000  -90.0000 91

 45 omega -122.00  -29.00   1.0000    2.5400
omega____ theta____ kappa____ phi______ frames
    -      -54.7500  141.0000  -88.0000 93

 46 omega   23.00  126.00   1.0000    2.5400
omega____ theta____ kappa____ phi______ frames
    -       54.7500   77.0000 -150.0000 103

 47 omega   73.00  127.00   1.0000    2.5400
omega____ theta____ kappa____ phi______ frames
    -       54.7500  125.0000  -30.0000 54

 48 omega   23.00  126.00   1.0000    2.5400
omega____ theta____ kappa____ phi______ frames
    -       54.7500   77.0000  -30.0000 103

 49 omega -146.00  -43.00   1.0000    2.5400
omega____ theta____ kappa____ phi______ frames
    -      -75.0000  -77.0000   30.0000 103

 50 omega -146.00  -42.00   1.0000    2.5400
omega____ theta____ kappa____ phi______ frames
    -      -75.0000  -79.0000   86.4654 104

 51 omega   78.00  178.00   1.0000    2.5400
omega____ theta____ kappa____ phi______ frames
    -      109.5000   77.0000   30.0000 100

 52 omega   35.00   72.00   1.0000    2.5400
omega____ theta____ kappa____ phi______ frames
    -      109.5000  -25.0000  -90.0000 37

 53 omega   37.00  149.00   1.0000    2.5400
omega____ theta____ kappa____ phi______ frames
    -      109.5000  -91.0000    0.0000 112

 54 omega   37.00  149.00   1.0000    2.5400
omega____ theta____ kappa____ phi______ frames
    -      109.5000  -91.0000 -180.0000 112

 55 omega   78.00  178.00   1.0000    2.5400
omega____ theta____ kappa____ phi______ frames
    -      109.5000   77.0000    0.0000 100

 56 omega   78.00  178.00   1.0000    2.5400
omega____ theta____ kappa____ phi______ frames
    -      109.5000   77.0000  150.0000 100

 57 omega  -73.00   27.00   1.0000    1.0000
omega____ theta____ kappa____ phi______ frames
    -        0.0000  -37.0000 -120.0000 100

 58 omega  -71.00   32.00   1.0000    1.0000
omega____ theta____ kappa____ phi______ frames
    -        0.0000  -77.0000 -150.0000 103

 59 omega   23.00  126.00   1.0000    2.5400
omega____ theta____ kappa____ phi______ frames
    -       54.7500   77.0000  -60.0000 103

 60 omega   23.00  126.00   1.0000    2.5400
omega____ theta____ kappa____ phi______ frames
    -       54.7500   77.0000  150.0000 103

 61 omega   23.00  126.00   1.0000    2.5400
omega____ theta____ kappa____ phi______ frames
    -       54.7500   77.0000   60.0000 103

 62 omega   23.00  126.00   1.0000    2.5400
omega____ theta____ kappa____ phi______ frames
    -       54.7500   77.0000 -120.0000 103

 63 omega -146.00  -43.00   1.0000    2.5400
omega____ theta____ kappa____ phi______ frames
    -      -75.0000  -77.0000 -150.0000 103

 64 omega -146.00  -43.00   1.0000    2.5400
omega____ theta____ kappa____ phi______ frames
    -      -75.0000  -77.0000  -60.0000 103

 65 omega -146.00  -42.00   1.0000    2.5400
omega____ theta____ kappa____ phi______ frames
    -      -75.0000  -79.0000  111.0374 104

 66 omega   78.00  178.00   1.0000    2.5400
omega____ theta____ kappa____ phi______ frames
    -      109.5000   77.0000  -60.0000 100

 67 omega   78.00  178.00   1.0000    2.5400
omega____ theta____ kappa____ phi______ frames
    -      109.5000   77.0000  120.0000 100

 68 omega   78.00  178.00   1.0000    2.5400
omega____ theta____ kappa____ phi______ frames
    -      109.5000   77.0000   60.0000 100

 69 omega   78.00  178.00   1.0000    2.5400
omega____ theta____ kappa____ phi______ frames
    -      109.5000   77.0000 -120.0000 100

 70 omega   85.00  177.00   1.0000    2.5400
omega____ theta____ kappa____ phi______ frames
    -      109.5000   63.0000 -150.0000 92
;
_diffrn_measurement_device_type 'Xcalibur, Eos, Gemini ultra'
_diffrn_measurement_method '\w scans'
_diffrn_orient_matrix_UB_11 0.0144582000
_diffrn_orient_matrix_UB_12 -0.1347774000
_diffrn_orient_matrix_UB_13 0.0493371000
_diffrn_orient_matrix_UB_21 -0.0189044000
_diffrn_orient_matrix_UB_22 0.0700905000
_diffrn_orient_matrix_UB_23 0.0940754000
_diffrn_orient_matrix_UB_31 -0.2084915000
_diffrn_orient_matrix_UB_32 -0.0156101000
_diffrn_orient_matrix_UB_33 -0.0035112000
_diffrn_radiation_monochromator mirror
_diffrn_radiation_type CuK\a
_diffrn_radiation_wavelength 1.54184
_diffrn_reflns_av_R_equivalents 0.0389
_diffrn_reflns_av_unetI/netI 0.0183
_diffrn_reflns_limit_h_max 7
_diffrn_reflns_limit_h_min -8
_diffrn_reflns_limit_k_max 12
_diffrn_reflns_limit_k_min -12
_diffrn_reflns_limit_l_max 17
_diffrn_reflns_limit_l_min -17
_diffrn_reflns_number 23531
_diffrn_reflns_theta_full 71.21
_diffrn_reflns_theta_max 71.21
_diffrn_reflns_theta_min 5.34
_diffrn_source 'Enhance Ultra (Cu) X-ray Source'
_exptl_absorpt_coefficient_mu 1.101
_exptl_absorpt_correction_T_max 0.927
_exptl_absorpt_correction_T_min 0.738
_exptl_absorpt_correction_type analytical
_exptl_absorpt_process_details
;
CrysAlisPro, Agilent Technologies,
Version 1.171.36.28 (release 01-02-2013 CrysAlis171 .NET)
(compiled Feb  1 2013,16:14:44)
Analytical numeric absorption correction using a multifaceted crystal
            model based on expressions derived by R.C. Clark & J.S. Reid.
(Clark, R. C. & Reid, J. S. (1995). Acta Cryst. A51, 887-897)
;
_exptl_crystal_colour 'clear light yellow'
_exptl_crystal_colour_lustre clear
_exptl_crystal_colour_modifier light
_exptl_crystal_colour_primary yellow
_exptl_crystal_density_diffrn 1.666
_exptl_crystal_density_method 'not measured'
_exptl_crystal_description block
_exptl_crystal_F_000 552
_exptl_crystal_size_max 0.4737
_exptl_crystal_size_mid 0.1084
_exptl_crystal_size_min 0.0722
_refine_diff_density_max 0.270
_refine_diff_density_min -0.358
_refine_diff_density_rms 0.084
_refine_ls_extinction_method none
_refine_ls_goodness_of_fit_ref 1.082
_refine_ls_hydrogen_treatment constr
_refine_ls_matrix_type full
_refine_ls_number_parameters 181
_refine_ls_number_reflns 2061
_refine_ls_number_restraints 0
_refine_ls_restrained_S_all 1.082
_refine_ls_R_factor_all 0.0478
_refine_ls_R_factor_gt 0.0448
_refine_ls_shift/su_max 0.000
_refine_ls_shift/su_mean 0.000
_refine_ls_structure_factor_coef Fsqd
_refine_ls_weighting_details 'calc w=1/[\s^2^(Fo^2^)+(0.0964P)^2^+0.2599P] where P=(Fo^2^+2Fc^2^)/3'
_refine_ls_weighting_scheme calc
_refine_ls_wR_factor_gt 0.1334
_refine_ls_wR_factor_ref 0.1398
_reflns_number_gt 1876
_reflns_number_total 2061
_reflns_threshold_expression >2sigma(I)
_cod_data_source_file c5ce01658d2.cif
_cod_data_source_block st298-b-cu-120k_abs
_cod_database_code 7223766
_chemical_oxdiff_formula 'C14 O5 N H5'
_reflns_odcompleteness_completeness 93.87
_reflns_odcompleteness_iscentric 1
_reflns_odcompleteness_theta 74.33
_olex2_refinement_description
;
1. Fixed Uiso
 At 1.2 times of:
  All C(H) groups
 At 1.5 times of:
  All O(H) groups
2.a Riding coordinates:
 O5(H5)
2.b Aromatic/amide H refined with riding coordinates:
 C9(H9), C10(H10), C11(H11), C12(H12), C13(H13), C14(H14)
;
_olex2_submission_special_instructions 'No special instructions were received'

loop_
_space_group_symop_id
_space_group_symop_operation_xyz
1 'x, y, z'
2 '-x+1/2, y+1/2, -z+1/2'
3 '-x, -y, -z'
4 'x-1/2, -y-1/2, z-1/2'

loop_
_atom_site_label
_atom_site_type_symbol
_atom_site_fract_x
_atom_site_fract_y
_atom_site_fract_z
_atom_site_U_iso_or_equiv
_atom_site_adp_type
_atom_site_occupancy
_atom_site_calc_flag
_atom_site_refinement_flags_posn
O1 O 0.23723(15) 0.94194(10) 0.78852(6) 0.0279(3) Uani 1 d .
O2 O 0.53108(15) 0.92530(10) 0.78713(7) 0.0306(3) Uani 1 d .
O3 O 0.32134(16) 1.13407(9) 0.65401(7) 0.0275(3) Uani 1 d .
O4 O 0.20038(15) 0.85563(9) 0.34450(6) 0.0255(3) Uani 1 d .
O5 O 0.32950(15) 0.64427(9) 0.41821(6) 0.0261(3) Uani 1 d .
H5 H 0.2879 0.6903 0.3769 0.039 Uiso 1 d R
N1 N 0.38242(16) 0.91462(10) 0.75108(7) 0.0200(3) Uani 1 d .
C1 C 0.37730(19) 0.85445(13) 0.65857(8) 0.0177(3) Uani 1 d .
C2 C 0.31757(19) 0.92350(13) 0.58231(9) 0.0175(3) Uani 1 d .
C3 C 0.28187(19) 1.06983(13) 0.58604(9) 0.0191(3) Uani 1 d .
C4 C 0.20518(18) 1.13369(13) 0.50308(9) 0.0179(3) Uani 1 d .
C5 C 0.17941(19) 1.06169(14) 0.42122(9) 0.0186(3) Uani 1 d .
C6 C 0.22618(18) 0.91865(13) 0.41622(8) 0.0186(3) Uani 1 d .
C7 C 0.29921(18) 0.85308(13) 0.49853(9) 0.0178(3) Uani 1 d .
C8 C 0.34683(19) 0.71732(13) 0.49467(9) 0.0197(3) Uani 1 d .
C9 C 0.4135(2) 0.65386(13) 0.57285(9) 0.0208(3) Uani 1 d .
H9 H 0.4474 0.5652 0.5696 0.025 Uiso 1 calc R
C10 C 0.42912(19) 0.72168(13) 0.65460(9) 0.0199(3) Uani 1 d .
H10 H 0.4738 0.6795 0.7066 0.024 Uiso 1 calc R
C11 C 0.11238(19) 1.12535(14) 0.34352(9) 0.0206(3) Uani 1 d .
H11 H 0.0969 1.0782 0.2891 0.025 Uiso 1 calc R
C12 C 0.0686(2) 1.25920(14) 0.34729(9) 0.0225(3) Uani 1 d .
H12 H 0.0225 1.3013 0.2956 0.027 Uiso 1 calc R
C13 C 0.09378(19) 1.33044(14) 0.42847(9) 0.0225(3) Uani 1 d .
H13 H 0.0648 1.4201 0.4306 0.027 Uiso 1 calc R
C14 C 0.1618(2) 1.26829(14) 0.50608(9) 0.0213(3) Uani 1 d .
H14 H 0.1785 1.3163 0.5601 0.026 Uiso 1 calc R

loop_
_atom_site_aniso_label
_atom_site_aniso_U_11
_atom_site_aniso_U_22
_atom_site_aniso_U_33
_atom_site_aniso_U_23
_atom_site_aniso_U_13
_atom_site_aniso_U_12
O1 0.0338(6) 0.0295(6) 0.0203(5) -0.0018(4) 0.0029(4) 0.0052(4)
O2 0.0335(7) 0.0324(6) 0.0263(6) -0.0069(4) -0.0138(5) 0.0029(4)
O3 0.0454(7) 0.0184(5) 0.0189(5) -0.0017(4) -0.0100(4) 0.0012(4)
O4 0.0375(7) 0.0234(5) 0.0158(5) -0.0026(3) -0.0053(4) 0.0017(4)
O5 0.0400(7) 0.0200(5) 0.0185(5) -0.0042(3) -0.0054(4) 0.0048(4)
N1 0.0284(7) 0.0161(5) 0.0155(6) 0.0024(4) -0.0042(5) 0.0020(4)
C1 0.0189(7) 0.0189(7) 0.0154(7) -0.0009(5) -0.0008(5) -0.0006(5)
C2 0.0177(7) 0.0189(7) 0.0158(7) 0.0014(5) -0.0011(5) 0.0003(5)
C3 0.0219(8) 0.0192(7) 0.0161(6) -0.0004(5) 0.0004(5) -0.0006(5)
C4 0.0189(7) 0.0195(7) 0.0155(7) 0.0021(5) -0.0003(5) -0.0006(5)
C5 0.0177(7) 0.0211(7) 0.0171(7) 0.0020(5) 0.0000(5) -0.0001(5)
C6 0.0185(7) 0.0224(7) 0.0148(6) -0.0004(5) -0.0001(5) -0.0008(5)
C7 0.0198(7) 0.0178(7) 0.0157(7) 0.0001(5) 0.0002(5) -0.0001(5)
C8 0.0207(7) 0.0216(7) 0.0167(7) -0.0021(5) 0.0002(5) -0.0015(5)
C9 0.0245(8) 0.0166(6) 0.0212(7) 0.0005(5) 0.0004(5) 0.0022(5)
C10 0.0223(7) 0.0198(7) 0.0175(6) 0.0037(5) -0.0022(5) 0.0014(5)
C11 0.0201(7) 0.0270(7) 0.0148(6) 0.0020(5) -0.0016(5) -0.0014(5)
C12 0.0221(7) 0.0257(7) 0.0196(7) 0.0082(5) -0.0023(5) 0.0016(5)
C13 0.0245(8) 0.0200(7) 0.0231(7) 0.0049(5) -0.0006(6) 0.0023(5)
C14 0.0244(7) 0.0207(7) 0.0187(7) 0.0003(5) -0.0005(5) 0.0003(5)

loop_
_atom_type_symbol
_atom_type_description
_atom_type_scat_dispersion_real
_atom_type_scat_dispersion_imag
_atom_type_scat_source
C C 0.0180 0.0090 'International Tables Vol C Tables 4.2.6.8 and 6.1.1.4'
H H 0.0000 0.0000 'International Tables Vol C Tables 4.2.6.8 and 6.1.1.4'
N N 0.0310 0.0180 'International Tables Vol C Tables 4.2.6.8 and 6.1.1.4'
O O 0.0490 0.0320 'International Tables Vol C Tables 4.2.6.8 and 6.1.1.4'

loop_
_exptl_crystal_face_index_h
_exptl_crystal_face_index_k
_exptl_crystal_face_index_l
_exptl_crystal_face_perp_dist
_exptl_oxdiff_crystal_face_indexfrac_h
_exptl_oxdiff_crystal_face_indexfrac_k
_exptl_oxdiff_crystal_face_indexfrac_l
_exptl_oxdiff_crystal_face_x
_exptl_oxdiff_crystal_face_y
_exptl_oxdiff_crystal_face_z
0 -4 7 0.0161 0.0049 -3.9979 6.9969 0.8841 0.3779 0.0368
0 4 -7 0.0561 -0.0049 3.9979 -6.9969 -0.8841 -0.3779 -0.0368
0 5 7 0.0662 -0.0062 5.0004 7.0014 -0.3286 1.0093 -0.1013
0 -5 -7 0.0422 0.0062 -5.0004 -7.0014 0.3286 -1.0093 0.1013
5 0 -1 0.2283 5.0022 0.0016 -0.9945 0.0230 -0.1880 -1.0394
-5 0 1 0.2283 -5.0022 -0.0016 0.9945 -0.0230 0.1880 1.0394

loop_
_geom_angle_atom_site_label_1
_geom_angle_atom_site_label_2
_geom_angle_atom_site_label_3
_geom_angle
C8 O5 H5 109.5
O1 N1 O2 124.73(11)
O1 N1 C1 117.63(11)
O2 N1 C1 117.45(11)
C2 C1 N1 122.19(11)
C2 C1 C10 122.73(12)
C10 C1 N1 115.02(11)
C1 C2 C3 121.60(12)
C1 C2 C7 117.93(12)
C7 C2 C3 120.40(11)
O3 C3 C2 120.61(12)
O3 C3 C4 121.52(12)
C4 C3 C2 117.81(11)
C5 C4 C3 121.16(12)
C14 C4 C3 119.13(12)
C14 C4 C5 119.69(12)
C4 C5 C6 120.60(12)
C11 C5 C4 119.85(13)
C11 C5 C6 119.53(12)
O4 C6 C5 120.19(12)
O4 C6 C7 120.86(12)
C7 C6 C5 118.94(11)
C2 C7 C6 120.70(12)
C8 C7 C2 119.56(12)
C8 C7 C6 119.72(12)
O5 C8 C7 122.63(12)
O5 C8 C9 117.28(12)
C9 C8 C7 120.08(12)
C8 C9 H9 119.8
C10 C9 C8 120.42(12)
C10 C9 H9 119.8
C1 C10 H10 120.4
C9 C10 C1 119.19(12)
C9 C10 H10 120.4
C5 C11 H11 120.0
C12 C11 C5 120.05(13)
C12 C11 H11 120.0
C11 C12 H12 120.0
C11 C12 C13 120.08(12)
C13 C12 H12 120.0
C12 C13 H13 119.8
C14 C13 C12 120.36(13)
C14 C13 H13 119.8
C4 C14 H14 120.0
C13 C14 C4 119.96(13)
C13 C14 H14 120.0

loop_
_geom_bond_atom_site_label_1
_geom_bond_atom_site_label_2
_geom_bond_distance
O1 N1 1.2205(16)
O2 N1 1.2220(16)
O3 C3 1.2178(16)
O4 C6 1.2356(16)
O5 H5 0.8204
O5 C8 1.3387(15)
N1 C1 1.4730(16)
C1 C2 1.3835(18)
C1 C10 1.3934(19)
C2 C3 1.5001(19)
C2 C7 1.4152(18)
C3 C4 1.4829(18)
C4 C5 1.4065(18)
C4 C14 1.3951(19)
C5 C6 1.4847(19)
C5 C11 1.3928(18)
C6 C7 1.4724(18)
C7 C8 1.4143(19)
C8 C9 1.3965(18)
C9 H9 0.9300
C9 C10 1.3747(18)
C10 H10 0.9300
C11 H11 0.9300
C11 C12 1.389(2)
C12 H12 0.9300
C12 C13 1.3935(19)
C13 H13 0.9300
C13 C14 1.3875(18)
C14 H14 0.9300

loop_
_geom_torsion_atom_site_label_1
_geom_torsion_atom_site_label_2
_geom_torsion_atom_site_label_3
_geom_torsion_atom_site_label_4
_geom_torsion
O1 N1 C1 C2 67.19(17)
O1 N1 C1 C10 -110.06(14)
O2 N1 C1 C2 -117.58(14)
O2 N1 C1 C10 65.17(16)
O3 C3 C4 C5 172.64(13)
O3 C3 C4 C14 -5.9(2)
O4 C6 C7 C2 -175.90(12)
O4 C6 C7 C8 2.3(2)
O5 C8 C9 C10 -177.85(12)
N1 C1 C2 C3 9.7(2)
N1 C1 C2 C7 -173.36(11)
N1 C1 C10 C9 174.35(12)
C1 C2 C3 O3 7.1(2)
C1 C2 C3 C4 -175.57(12)
C1 C2 C7 C6 176.41(11)
C1 C2 C7 C8 -1.8(2)
C2 C1 C10 C9 -2.9(2)
C2 C3 C4 C5 -4.7(2)
C2 C3 C4 C14 176.75(12)
C2 C7 C8 O5 178.68(12)
C2 C7 C8 C9 -0.7(2)
C3 C2 C7 C6 -6.6(2)
C3 C2 C7 C8 175.18(12)
C3 C4 C5 C6 0.9(2)
C3 C4 C5 C11 -178.01(12)
C3 C4 C14 C13 178.55(12)
C4 C5 C6 O4 178.84(12)
C4 C5 C6 C7 0.3(2)
C4 C5 C11 C12 -0.9(2)
C5 C4 C14 C13 -0.1(2)
C5 C6 C7 C2 2.6(2)
C5 C6 C7 C8 -179.15(12)
C5 C11 C12 C13 0.8(2)
C6 C5 C11 C12 -179.82(12)
C6 C7 C8 O5 0.4(2)
C6 C7 C8 C9 -178.98(12)
C7 C2 C3 O3 -169.80(13)
C7 C2 C3 C4 7.5(2)
C7 C8 C9 C10 1.6(2)
C8 C9 C10 C1 0.2(2)
C10 C1 C2 C3 -173.29(13)
C10 C1 C2 C7 3.7(2)
C11 C5 C6 O4 -2.3(2)
C11 C5 C6 C7 179.19(12)
C11 C12 C13 C14 -0.3(2)
C12 C13 C14 C4 -0.1(2)
C14 C4 C5 C6 179.46(13)
C14 C4 C5 C11 0.6(2)
